data_4321024
loop_
_publ_author_name
'Zengmin Li'
'Chet Jablonski'

_publ_section_title
;
 Synthesis, Characterization, and Structure of Macrocyclic Mono- and
 C2-Symmetric, Binuclear Nickel Calixsalen Complexes
;
_journal_name_full 'Inorganic Chemistry'
_journal_page_first 2456
_journal_page_last 2461
_journal_paper_doi 10.1021/ic990935k
_journal_volume 39
_journal_year 2000
_chemical_formula_sum 'C46 H48 Cl4 N4 Ni2 O8'
_chemical_formula_weight 1044.12
_space_group_IT_number 1
_symmetry_cell_setting triclinic
_symmetry_Int_Tables_number 1
_symmetry_space_group_name_Hall 'P 1'
_symmetry_space_group_name_H-M 'P 1'
_cell_angle_alpha 106.29(2)
_cell_angle_beta 91
_cell_angle_gamma 68
_cell_formula_units_Z 1
_cell_length_a 10.366(4)
_cell_length_b 12.170(3)
_cell_length_c 10.021(2)
_cell_measurement_reflns_used 16
_cell_measurement_temperature 299.2
_cell_measurement_theta_max 11.4
_cell_measurement_theta_min 10.2
_cell_volume 1119.6(6)
_computing_cell_refinement 'MSC/AFC Diffractometer Control'
_computing_data_collection 'MSC/AFC Diffractometer Control'
_computing_data_reduction 'teXsan for Windows version 1.06 (MSC, 1997-1999)'
_computing_publication_material 'teXsan for Windows version 1.06 (MSC, 1997-1999)'
_computing_structure_refinement 'teXsan for Windows version 1.06 (MSC, 1997-1999)'
_computing_structure_solution
;
SHELXS86 (Sheldrick, 1985)
;
_diffrn_ambient_temperature 299.2
_diffrn_measurement_device 'Rigaku AFC6S'
_diffrn_measurement_method \w2\q
_diffrn_orient_matrix_UB_11 0.02525
_diffrn_orient_matrix_UB_12 0.09135
_diffrn_orient_matrix_UB_13 0.03062
_diffrn_orient_matrix_UB_21 0.08200
_diffrn_orient_matrix_UB_22 0.00993
_diffrn_orient_matrix_UB_23 0.05888
_diffrn_orient_matrix_UB_31 0.05864
_diffrn_orient_matrix_UB_32 0.00739
_diffrn_orient_matrix_UB_33 0.08048
_diffrn_radiation_detector 'scintillation counter'
_diffrn_radiation_monochromator graphite
_diffrn_radiation_source 'Xray tube'
_diffrn_radiation_type 'Mo K\a'
_diffrn_radiation_wavelength 0.7107
_diffrn_reflns_av_R_equivalents 0.03297
_diffrn_reflns_av_sigmaI/netI 0.082
_diffrn_reflns_limit_h_max 11
_diffrn_reflns_limit_h_min 0
_diffrn_reflns_limit_k_max 14
_diffrn_reflns_limit_k_min 13
_diffrn_reflns_limit_l_max 11
_diffrn_reflns_limit_l_min 11
_diffrn_reflns_number 3564
_diffrn_reflns_reduction_process 'Lp corrections applied'
_diffrn_reflns_theta_max 25.05
_diffrn_reflns_theta_min 2.83
_diffrn_standards_decay_% 38.80
_diffrn_standards_interval_count 150
_diffrn_standards_number 3
_exptl_absorpt_coefficient_mu 1.132
_exptl_absorpt_correction_T_max 1.000
_exptl_absorpt_correction_T_min 0.799
_exptl_absorpt_correction_type '\y scans (North,Phillips & Matthews, 1968)'
_exptl_crystal_colour red
_exptl_crystal_density_diffrn 1.539
_exptl_crystal_density_meas ?
_exptl_crystal_description 'rectangular plate'
_exptl_crystal_F_000 540.00
_exptl_crystal_size_max 0.40
_exptl_crystal_size_mid 0.20
_exptl_crystal_size_min 0.08
_refine_diff_density_max 0.55
_refine_diff_density_min 0.43
_refine_ls_extinction_method none
_refine_ls_goodness_of_fit_all 1.740
_refine_ls_goodness_of_fit_ref 1.940
_refine_ls_hydrogen_treatment noref
_refine_ls_matrix_type full
_refine_ls_number_constraints 0
_refine_ls_number_parameters 354
_refine_ls_number_reflns 2385
_refine_ls_number_restraints 0
_refine_ls_R_factor_all 0.1092
_refine_ls_R_factor_gt 0.0520
_refine_ls_shift/su_max 0.0000
_refine_ls_shift/su_mean 0.0002
_refine_ls_structure_factor_coef F
_refine_ls_weighting_details 'w = 1/[\s^2^(Fo) + 0.00007|Fo|^2^]'
_refine_ls_weighting_scheme sigma
_refine_ls_wR_factor_all 0.0580
_refine_ls_wR_factor_ref 0.0530
_reflns_number_gt 2385
_reflns_number_total 3326
_reflns_threshold_expression I>2.00\s(I)
_cod_data_source_file ic990935k_2.cif
_cod_data_source_block '_zl0383'
_cod_depositor_comments
;
The following automatic conversions were performed:

'_exptl_crystal_density_meas' value 'not measured' was changed to '?'
- the value is perceived as not measured.

Automatic conversion script
Id: cif_fix_values 3008 2015-01-20 13:52:24Z robertas 
;
_cod_original_cell_volume 1126.3(5)
_cod_original_sg_symbol_H-M 'P 1        '
_cod_original_formula_sum 'C46 H48 Cl4 N4 O8 Ni2 '
_cod_database_code 4321024

loop_
_symmetry_equiv_pos_as_xyz
'   +x,   +y,   +z'

loop_
_atom_site_label
_atom_site_fract_x
_atom_site_fract_y
_atom_site_fract_z
_atom_site_U_iso_or_equiv
_atom_site_occupancy
_atom_site_refinement_flags
_atom_site_adp_type
_atom_site_calc_flag
_atom_site_calc_attached_atom
Ni(1) 0.4673 0.1620 0.5523 0.0413(4) 1.000 . Uani c ?
Ni(2) 0.2745(1) 0.2789(1) 0.9015(1) 0.0421(5) 1.000 . Uani d ?
Cl(1) 0.7461(9) 0.7029(5) 0.5702(6) 0.236(3) 1.000 . Uani d ?
Cl(2) 0.8567(6) 0.7785(5) 0.3745(7) 0.186(2) 1.000 . Uani d ?
Cl(3) 0.0835(8) 0.7276(6) 0.8659(6) 0.197(3) 1.000 . Uani d ?
Cl(4) -0.1434(5) 0.6931(5) 0.9633(6) 0.195(2) 1.000 . Uani d ?
O(1) 0.4377(9) 0.0152(7) 0.4872(8) 0.052(3) 1.000 . Uani d ?
O(2) 0.0000(9) -0.0716(7) 0.2031(9) 0.061(3) 1.000 . Uani d ?
O(3) -0.1965(9) 0.2075(8) 0.4177(8) 0.062(3) 1.000 . Uani d ?
O(4) 0.1437(9) 0.3663(8) 0.8019(8) 0.049(3) 1.000 . Uani d ?
O(5) 0.298(1) 0.4261(7) 0.978(1) 0.065(3) 1.000 . Uani d ?
O(6) 0.7411(9) 0.5079(8) 1.224(1) 0.077(3) 1.000 . Uani d ?
O(7) 0.9437(9) 0.2166(8) 1.0287(8) 0.061(3) 1.000 . Uani d ?
O(8) 0.6086(8) 0.0751(8) 0.6416(9) 0.052(3) 1.000 . Uani d ?
N(1) 0.260(1) 0.1241(8) 0.816(1) 0.047(3) 1.000 . Uani d ?
N(2) 0.400(1) 0.1983(9) 1.0133(9) 0.042(3) 1.000 . Uani d ?
N(3) 0.509(1) 0.2995(7) 0.6103(9) 0.039(3) 1.000 . Uani d ?
N(4) 0.324(1) 0.2501(8) 0.466(1) 0.045(3) 1.000 . Uani d ?
C(1) 0.336(1) 0.002(1) 0.412(1) 0.042(3) 1.000 . Uiso d ?
C(2) 0.241(1) 0.088(1) 0.355(1) 0.037(3) 1.000 . Uiso d ?
C(3) 0.131(1) 0.065(1) 0.283(1) 0.044(3) 1.000 . Uiso d ?
C(4) 0.111(1) -0.046(1) 0.264(1) 0.047(3) 1.000 . Uiso d ?
C(5) 0.206(1) -0.133(1) 0.308(1) 0.052(3) 1.000 . Uiso d ?
C(6) 0.314(1) -0.116(1) 0.379(1) 0.049(3) 1.000 . Uiso d ?
C(7) -0.125(1) 0.020(1) 0.220(1) 0.050(3) 1.000 . Uiso d ?
C(8) -0.193(1) 0.084(1) 0.366(1) 0.061(4) 1.000 . Uiso d ?
C(9) -0.111(1) 0.233(1) 0.521(1) 0.048(3) 1.000 . Uiso d ?
C(10) -0.010(1) 0.156(1) 0.582(1) 0.047(3) 1.000 . Uiso d ?
C(11) 0.073(1) 0.195(1) 0.678(1) 0.050(4) 1.000 . Uiso d ?
C(12) 0.067(1) 0.320(1) 0.718(1) 0.046(3) 1.000 . Uiso d ?
C(13) -0.038(1) 0.402(1) 0.653(1) 0.047(3) 1.000 . Uiso d ?
C(14) -0.124(1) 0.360(1) 0.558(1) 0.048(3) 1.000 . Uiso d ?
C(15) 0.176(1) 0.1060(9) 0.731(1) 0.039(3) 1.000 . Uiso d ?
C(16) 0.3690(9) 0.0247(8) 0.8526(9) 0.048(2) 1.000 . Uiso d ?
C(17) 0.348(1) -0.095(1) 0.832(1) 0.053(3) 1.000 . Uiso d ?
C(18) 0.464(1) -0.1859(8) 0.884(1) 0.057(2) 1.000 . Uiso d ?
C(19) 0.4844(9) -0.1306(8) 1.0381(9) 0.047(2) 1.000 . Uiso d ?
C(20) 0.510(1) -0.012(1) 1.058(1) 0.054(3) 1.000 . Uiso d ?
C(21) 0.3902(9) 0.0784(7) 1.0071(9) 0.045(2) 1.000 . Uiso d ?
C(22) 0.487(1) 0.237(1) 1.085(1) 0.045(3) 1.000 . Uiso d ?
C(23) 0.500(1) 0.353(1) 1.101(1) 0.042(3) 1.000 . Uiso d ?
C(24) 0.403(1) 0.442(1) 1.046(1) 0.046(4) 1.000 . Uiso d ?
C(25) 0.418(1) 0.553(1) 1.059(1) 0.052(3) 1.000 . Uiso d ?
C(26) 0.530(1) 0.5716(9) 1.117(1) 0.047(3) 1.000 . Uiso d ?
C(27) 0.629(1) 0.481(1) 1.173(1) 0.051(3) 1.000 . Uiso d ?
C(28) 0.615(1) 0.375(1) 1.169(1) 0.047(3) 1.000 . Uiso d ?
C(29) 0.879(1) 0.409(1) 1.222(1) 0.063(4) 1.000 . Uiso d ?
C(30) 0.951(1) 0.336(1) 1.077(1) 0.057(3) 1.000 . Uiso d ?
C(31) 0.857(1) 0.189(1) 0.927(1) 0.042(3) 1.000 . Uiso d ?
C(32) 0.771(1) 0.271(1) 0.869(1) 0.044(3) 1.000 . Uiso d ?
C(33) 0.680(1) 0.236(1) 0.772(1) 0.040(3) 1.000 . Uiso d ?
C(34) 0.690(1) 0.114(1) 0.731(1) 0.038(3) 1.000 . Uiso d ?
C(35) 0.784(1) 0.034(1) 0.793(1) 0.052(4) 1.000 . Uiso d ?
C(36) 0.867(1) 0.068(1) 0.884(1) 0.052(3) 1.000 . Uiso d ?
C(37) 0.597(1) 0.322(1) 0.702(1) 0.044(3) 1.000 . Uiso d ?
C(38) 0.4392(9) 0.3897(7) 0.5325(8) 0.041(2) 1.000 . Uiso d ?
C(39) 0.434(1) 0.5228(9) 0.594(1) 0.050(3) 1.000 . Uiso d ?
C(40) 0.351(1) 0.6004(8) 0.4996(9) 0.055(2) 1.000 . Uiso d ?
C(41) 0.211(1) 0.5957(8) 0.476(1) 0.054(2) 1.000 . Uiso d ?
C(42) 0.221(1) 0.461(1) 0.417(1) 0.048(3) 1.000 . Uiso d ?
C(43) 0.3006(9) 0.3840(7) 0.5108(9) 0.041(2) 1.000 . Uiso d ?
C(44) 0.237(1) 0.213(1) 0.388(1) 0.042(3) 1.000 . Uiso d ?
C(45) 0.721(2) 0.778(1) 0.453(2) 0.101(6) 1.000 . Uani d ?
C(46) 0.034(1) 0.662(1) 0.980(1) 0.080(4) 1.000 . Uani d ?
H(1) 0.0671 0.1261 0.2414 0.053 1.000 . Uiso c ?
H(2) 0.2016 -0.2110 0.2984 0.072 1.000 . Uiso c ?
H(3) 0.3864 -0.1799 0.4068 0.055 1.000 . Uiso c ?
H(4) -0.1162 0.0826 0.1833 0.056 1.000 . Uiso c ?
H(5) -0.1878 0.0120 0.1654 0.056 1.000 . Uiso c ?
H(6) -0.1442 0.0392 0.4277 0.070 1.000 . Uiso c ?
H(7) -0.2877 0.0885 0.3695 0.070 1.000 . Uiso c ?
H(8) 0.0113 0.0747 0.5568 0.056 1.000 . Uiso c ?
H(9) -0.0498 0.4841 0.6762 0.060 1.000 . Uiso c ?
H(10) -0.1910 0.4179 0.5208 0.061 1.000 . Uiso c ?
H(11) 0.1777 0.0251 0.6970 0.053 1.000 . Uiso c ?
H(12) 0.4524 0.0057 0.7998 0.057 1.000 . Uiso c ?
H(13) 0.2597 -0.0762 0.8842 0.075 1.000 . Uiso c ?
H(14) 0.3354 -0.1268 0.7359 0.075 1.000 . Uiso c ?
H(15) 0.4453 -0.2595 0.8724 0.079 1.000 . Uiso c ?
H(16) 0.5477 -0.2084 0.8257 0.079 1.000 . Uiso c ?
H(17) 0.4044 -0.1144 1.0939 0.067 1.000 . Uiso c ?
H(18) 0.5631 -0.1890 1.0654 0.067 1.000 . Uiso c ?
H(19) 0.5186 -0.0242 1.1536 0.058 1.000 . Uiso c ?
H(20) 0.5945 -0.0276 1.0053 0.058 1.000 . Uiso c ?
H(21) 0.3068 0.0951 1.0609 0.054 1.000 . Uiso c ?
H(22) 0.5525 0.1839 1.1308 0.047 1.000 . Uiso c ?
H(23) 0.3610 0.6157 1.0248 0.076 1.000 . Uiso c ?
H(24) 0.5484 0.6458 1.1278 0.065 1.000 . Uiso c ?
H(25) 0.6722 0.3156 1.2056 0.060 1.000 . Uiso c ?
H(26) 0.9390 0.4480 1.2726 0.084 1.000 . Uiso c ?
H(27) 0.8676 0.3547 1.2659 0.084 1.000 . Uiso c ?
H(28) 1.0465 0.3260 1.0768 0.076 1.000 . Uiso c ?
H(29) 0.9084 0.3809 1.0122 0.076 1.000 . Uiso c ?
H(30) 0.7609 0.3562 0.8934 0.058 1.000 . Uiso c ?
H(31) 0.7897 -0.0523 0.7659 0.064 1.000 . Uiso c ?
H(32) 0.9307 0.0097 0.9248 0.064 1.000 . Uiso c ?
H(33) 0.6003 0.4014 0.7252 0.060 1.000 . Uiso c ?
H(34) 0.4885 0.3602 0.4421 0.049 1.000 . Uiso c ?
H(35) 0.3803 0.5579 0.6830 0.072 1.000 . Uiso c ?
H(36) 0.5198 0.5262 0.6007 0.072 1.000 . Uiso c ?
H(37) 0.3417 0.6835 0.5416 0.073 1.000 . Uiso c ?
H(38) 0.4055 0.5700 0.4123 0.073 1.000 . Uiso c ?
H(39) 0.1577 0.6313 0.5609 0.078 1.000 . Uiso c ?
H(40) 0.1729 0.6384 0.4103 0.078 1.000 . Uiso c ?
H(41) 0.1288 0.4621 0.4134 0.072 1.000 . Uiso c ?
H(42) 0.2657 0.4280 0.3253 0.072 1.000 . Uiso c ?
H(43) 0.2494 0.4197 0.5968 0.047 1.000 . Uiso c ?
H(44) 0.1711 0.2707 0.3516 0.061 1.000 . Uiso c ?
H(45) 0.6697 0.7406 0.3852 0.122 1.000 . Uiso c ?
H(46) 0.6605 0.8598 0.5000 0.122 1.000 . Uiso c ?
H(47) 0.0835 0.5733 0.9576 0.103 1.000 . Uiso c ?
H(48) 0.0480 0.6958 1.0764 0.103 1.000 . Uiso c ?

loop_
_atom_site_aniso_label
_atom_site_aniso_U_11
_atom_site_aniso_U_22
_atom_site_aniso_U_33
_atom_site_aniso_U_12
_atom_site_aniso_U_13
_atom_site_aniso_U_23
Ni(1) 0.050(1) 0.0290(8) 0.0442(9) 0.0118(7) 0.0013(8) 0.0136(6)
Ni(2) 0.044(1) 0.0355(9) 0.0450(9) 0.0122(7) 0.0020(8) 0.0124(7)
Cl(1) 0.48(1) 0.080(3) 0.103(3) 0.046(5) 0.065(5) 0.029(3)
Cl(2) 0.153(5) 0.146(4) 0.247(6) 0.067(3) 0.069(4) 0.013(4)
Cl(3) 0.295(8) 0.118(4) 0.130(4) 0.011(4) 0.055(4) 0.041(3)
Cl(4) 0.089(3) 0.190(5) 0.186(5) 0.005(3) 0.034(3) 0.048(4)
O(1) 0.068(6) 0.026(4) 0.060(5) 0.025(4) 0.012(5) 0.002(4)
O(2) 0.056(5) 0.039(5) 0.083(6) 0.027(4) 0.018(4) 0.001(4)
O(3) 0.079(7) 0.050(5) 0.046(5) 0.016(5) 0.010(5) 0.009(4)
O(4) 0.067(6) 0.040(5) 0.048(5) 0.024(5) 0.014(5) 0.019(4)
O(5) 0.065(6) 0.045(5) 0.087(7) 0.009(5) 0.027(5) 0.040(5)
O(6) 0.056(6) 0.065(6) 0.101(7) 0.026(5) 0.001(5) 0.004(5)
O(7) 0.059(6) 0.066(5) 0.057(5) 0.025(5) 0.026(5) 0.018(4)
O(8) 0.041(5) 0.043(5) 0.072(6) 0.009(4) 0.010(5) 0.024(4)
N(1) 0.056(6) 0.031(5) 0.045(5) 0.011(4) 0.000(5) 0.002(4)
N(2) 0.053(6) 0.040(5) 0.041(5) 0.025(5) 0.005(4) 0.011(4)
N(3) 0.051(6) 0.024(4) 0.042(5) 0.006(4) 0.002(4) 0.021(4)
N(4) 0.058(6) 0.029(5) 0.047(5) 0.007(4) 0.002(5) 0.019(4)
C(45) 0.13(1) 0.07(1) 0.10(1) 0.05(1) 0.03(1) 0.010(8)
C(46) 0.060(8) 0.046(7) 0.10(1) 0.010(6) 0.038(7) 0.006(7)

loop_
_atom_type_symbol
_atom_type_oxidation_number
_atom_type_number_in_cell
_atom_type_scat_dispersion_real
_atom_type_scat_dispersion_imag
_atom_type_scat_source
C 0 46 0.002 0.002
;International Tables for Crystallography
(1992, Vol. C, Table 6.1.1.2)
;
H 0 48 0.000 0.000
;International Tables for Crystallography
(1992, Vol. C, Table 6.1.1.2)
;
N 0 4 0.004 0.003
;International Tables for Crystallography
(1992, Vol. C, Table 6.1.1.2)
;
O 0 8 0.008 0.006
;International Tables for Crystallography
(1992, Vol. C, Table 6.1.1.2)
;
Ni 0 2 0.285 1.113
;International Tables for Crystallography
(1992, Vol. C, Tables 4.2.6.8 and 6.1.1.1)
;
Cl 0 4 0.132 0.159
;International Tables for Crystallography
(1992, Vol. C, Tables 4.2.6.8 and 6.1.1.1)
;

loop_
_geom_angle_atom_site_label_1
_geom_angle_atom_site_label_2
_geom_angle_atom_site_label_3
_geom_angle
_geom_angle_site_symmetry_1
_geom_angle_site_symmetry_2
_geom_angle_site_symmetry_3
_geom_angle_publ_flag
O(1) Ni(1) O(8) 84.8(5) . . . ?
O(1) Ni(1) N(3) 176.0(6) . . . ?
O(1) Ni(1) N(4) 95.3(6) . . . ?
O(8) Ni(1) N(3) 93.1(6) . . . ?
O(8) Ni(1) N(4) 178.8(5) . . . ?
N(3) Ni(1) N(4) 86.9(6) . . . ?
O(4) Ni(2) O(5) 84.5(5) . . . ?
O(4) Ni(2) N(1) 96.4(6) . . . ?
O(4) Ni(2) N(2) 176.1(5) . . . ?
O(5) Ni(2) N(1) 176.6(6) . . . ?
O(5) Ni(2) N(2) 93.4(5) . . . ?
N(1) Ni(2) N(2) 85.9(6) . . . ?
Ni(1) O(1) C(1) 124(1) . . . ?
C(4) O(2) C(7) 119(1) . . . ?
C(8) O(3) C(9) 119(1) . . . ?
Ni(2) O(4) C(12) 124(1) . . . ?
Ni(2) O(5) C(24) 127(1) . . . ?
C(27) O(6) C(29) 122(1) . . . ?
C(30) O(7) C(31) 122(1) . . . ?
Ni(1) O(8) C(34) 130(1) . . . ?
Ni(2) N(1) C(15) 125(1) . . . ?
Ni(2) N(1) C(16) 112(1) . . . ?
C(15) N(1) C(16) 123(1) . . . ?
Ni(2) N(2) C(21) 111.6(9) . . . ?
Ni(2) N(2) C(22) 126(1) . . . ?
C(21) N(2) C(22) 123(1) . . . ?
Ni(1) N(3) C(37) 128(1) . . . ?
Ni(1) N(3) C(38) 112.2(9) . . . ?
C(37) N(3) C(38) 119(1) . . . ?
Ni(1) N(4) C(43) 112(1) . . . ?
Ni(1) N(4) C(44) 129(1) . . . ?
C(43) N(4) C(44) 119(1) . . . ?
O(1) C(1) C(2) 127(2) . . . ?
O(1) C(1) C(6) 119(2) . . . ?
C(2) C(1) C(6) 114(2) . . . ?
C(1) C(2) C(3) 122(2) . . . ?
C(1) C(2) C(44) 121(2) . . . ?
C(3) C(2) C(44) 116(2) . . . ?
C(2) C(3) C(4) 122(2) . . . ?
C(2) C(3) H(1) 120.7 . . . no
C(4) C(3) H(1) 117.6 . . . no
O(2) C(4) C(3) 125(2) . . . ?
O(2) C(4) C(5) 118(2) . . . ?
C(3) C(4) C(5) 117(2) . . . ?
C(4) C(5) C(6) 124(2) . . . ?
C(4) C(5) H(2) 123.1 . . . no
C(6) C(5) H(2) 113.2 . . . no
C(1) C(6) C(5) 122(2) . . . ?
C(1) C(6) H(3) 114.4 . . . no
C(5) C(6) H(3) 123.8 . . . no
O(2) C(7) C(8) 118(1) . . . ?
O(2) C(7) H(4) 108.3 . . . no
O(2) C(7) H(5) 108.3 . . . no
C(8) C(7) H(4) 107.2 . . . no
C(8) C(7) H(5) 107.7 . . . no
H(4) C(7) H(5) 107.3 . . . no
O(3) C(8) C(7) 113(1) . . . ?
O(3) C(8) H(6) 108.1 . . . no
O(3) C(8) H(7) 106.9 . . . no
C(7) C(8) H(6) 110.2 . . . no
C(7) C(8) H(7) 110.3 . . . no
H(6) C(8) H(7) 108.3 . . . no
O(3) C(9) C(10) 131(2) . . . ?
O(3) C(9) C(14) 112(1) . . . ?
C(10) C(9) C(14) 117(2) . . . ?
C(9) C(10) C(11) 124(2) . . . ?
C(9) C(10) H(8) 112.4 . . . no
C(11) C(10) H(8) 123.7 . . . no
C(10) C(11) C(12) 122(2) . . . ?
C(10) C(11) C(15) 118(2) . . . ?
C(12) C(11) C(15) 120(2) . . . ?
O(4) C(12) C(11) 127(2) . . . ?
O(4) C(12) C(13) 117(2) . . . ?
C(11) C(12) C(13) 115(2) . . . ?
C(12) C(13) C(14) 122(2) . . . ?
C(12) C(13) H(9) 119.9 . . . no
C(14) C(13) H(9) 118.5 . . . no
C(9) C(14) C(13) 120(2) . . . ?
C(9) C(14) H(10) 121.8 . . . no
C(13) C(14) H(10) 117.8 . . . no
N(1) C(15) C(11) 127(2) . . . ?
N(1) C(15) H(11) 117.3 . . . no
C(11) C(15) H(11) 115.6 . . . no
N(1) C(16) C(17) 118(1) . . . ?
N(1) C(16) C(21) 106(1) . . . ?
N(1) C(16) H(12) 108.6 . . . no
C(17) C(16) C(21) 110(1) . . . ?
C(17) C(16) H(12) 106.7 . . . no
C(21) C(16) H(12) 107.2 . . . no
C(16) C(17) C(18) 112(1) . . . ?
C(16) C(17) H(13) 107.7 . . . no
C(16) C(17) H(14) 109.2 . . . no
C(18) C(17) H(13) 108.7 . . . no
C(18) C(17) H(14) 112.7 . . . no
H(13) C(17) H(14) 106.1 . . . no
C(17) C(18) C(19) 112(1) . . . ?
C(17) C(18) H(15) 109.8 . . . no
C(17) C(18) H(16) 107.1 . . . no
C(19) C(18) H(15) 110.9 . . . no
C(19) C(18) H(16) 110.3 . . . no
H(15) C(18) H(16) 107.0 . . . no
C(18) C(19) C(20) 111(1) . . . ?
C(18) C(19) H(17) 109.0 . . . no
C(18) C(19) H(18) 108.9 . . . no
C(20) C(19) H(17) 109.4 . . . no
C(20) C(19) H(18) 108.8 . . . no
H(17) C(19) H(18) 109.5 . . . no
C(19) C(20) C(21) 109(1) . . . ?
C(19) C(20) H(19) 111.1 . . . no
C(19) C(20) H(20) 110.5 . . . no
C(21) C(20) H(19) 109.4 . . . no
C(21) C(20) H(20) 108.3 . . . no
H(19) C(20) H(20) 108.3 . . . no
N(2) C(21) C(16) 104(1) . . . ?
N(2) C(21) C(20) 117(1) . . . ?
N(2) C(21) H(21) 107.7 . . . no
C(16) C(21) C(20) 112(1) . . . ?
C(16) C(21) H(21) 107.2 . . . no
C(20) C(21) H(21) 108.2 . . . no
N(2) C(22) C(23) 126(2) . . . ?
N(2) C(22) H(22) 118.4 . . . no
C(23) C(22) H(22) 115.2 . . . no
C(22) C(23) C(24) 120(2) . . . ?
C(22) C(23) C(28) 119(2) . . . ?
C(24) C(23) C(28) 121(2) . . . ?
O(5) C(24) C(23) 124(2) . . . ?
O(5) C(24) C(25) 116(2) . . . ?
C(23) C(24) C(25) 120(2) . . . ?
C(24) C(25) C(26) 119(2) . . . ?
C(24) C(25) H(23) 125.9 . . . no
C(26) C(25) H(23) 114.5 . . . no
C(25) C(26) C(27) 121(2) . . . ?
C(25) C(26) H(24) 123.9 . . . no
C(27) C(26) H(24) 115.3 . . . no
O(6) C(27) C(26) 115(2) . . . ?
O(6) C(27) C(28) 123(2) . . . ?
C(26) C(27) C(28) 122(2) . . . ?
C(23) C(28) C(27) 117(2) . . . ?
C(23) C(28) H(25) 117.3 . . . no
C(27) C(28) H(25) 125.8 . . . no
O(6) C(29) C(30) 114(2) . . . ?
O(6) C(29) H(26) 107.6 . . . no
O(6) C(29) H(27) 108.7 . . . no
C(30) C(29) H(26) 107.5 . . . no
C(30) C(29) H(27) 108.6 . . . no
H(26) C(29) H(27) 110.0 . . . no
O(7) C(30) C(29) 114(1) . . . ?
O(7) C(30) H(28) 108.2 . . . no
O(7) C(30) H(29) 108.4 . . . no
C(29) C(30) H(28) 109.4 . . . no
C(29) C(30) H(29) 108.9 . . . no
H(28) C(30) H(29) 108.1 . . . no
O(7) C(31) C(32) 124(2) . . . ?
O(7) C(31) C(36) 116(2) . . . ?
C(32) C(31) C(36) 120(2) . . . ?
C(31) C(32) C(33) 119(2) . . . ?
C(31) C(32) H(30) 124.2 . . . no
C(33) C(32) H(30) 116.4 . . . no
C(32) C(33) C(34) 119(2) . . . ?
C(32) C(33) C(37) 118(2) . . . ?
C(34) C(33) C(37) 121(2) . . . ?
O(8) C(34) C(33) 122(2) . . . ?
O(8) C(34) C(35) 120(2) . . . ?
C(33) C(34) C(35) 117(2) . . . ?
C(34) C(35) C(36) 122(2) . . . ?
C(34) C(35) H(31) 117.5 . . . no
C(36) C(35) H(31) 120.1 . . . no
C(31) C(36) C(35) 121(2) . . . ?
C(31) C(36) H(32) 119.7 . . . no
C(35) C(36) H(32) 119.4 . . . no
N(3) C(37) C(33) 124(1) . . . ?
N(3) C(37) H(33) 116.7 . . . no
C(33) C(37) H(33) 119.2 . . . no
N(3) C(38) C(39) 118(1) . . . ?
N(3) C(38) C(43) 106(1) . . . ?
N(3) C(38) H(34) 107.9 . . . no
C(39) C(38) C(43) 113(1) . . . ?
C(39) C(38) H(34) 105.5 . . . no
C(43) C(38) H(34) 107.0 . . . no
C(38) C(39) C(40) 108(1) . . . ?
C(38) C(39) H(35) 108.2 . . . no
C(38) C(39) H(36) 112.4 . . . no
C(40) C(39) H(35) 105.5 . . . no
C(40) C(39) H(36) 110.0 . . . no
H(35) C(39) H(36) 112.5 . . . no
C(39) C(40) C(41) 114(1) . . . ?
C(39) C(40) H(37) 108.0 . . . no
C(39) C(40) H(38) 106.8 . . . no
C(41) C(40) H(37) 109.0 . . . no
C(41) C(40) H(38) 109.8 . . . no
H(37) C(40) H(38) 108.8 . . . no
C(40) C(41) C(42) 111(1) . . . ?
C(40) C(41) H(39) 108.7 . . . no
C(40) C(41) H(40) 107.8 . . . no
C(42) C(41) H(39) 109.2 . . . no
C(42) C(41) H(40) 108.4 . . . no
H(39) C(41) H(40) 111.8 . . . no
C(41) C(42) C(43) 110(1) . . . ?
C(41) C(42) H(41) 108.0 . . . no
C(41) C(42) H(42) 109.2 . . . no
C(43) C(42) H(41) 109.6 . . . no
C(43) C(42) H(42) 110.2 . . . no
H(41) C(42) H(42) 109.6 . . . no
N(4) C(43) C(38) 106(1) . . . ?
N(4) C(43) C(42) 118(1) . . . ?
N(4) C(43) H(43) 108.2 . . . no
C(38) C(43) C(42) 112(1) . . . ?
C(38) C(43) H(43) 107.3 . . . no
C(42) C(43) H(43) 105.5 . . . no
N(4) C(44) C(2) 122(2) . . . ?
N(4) C(44) H(44) 117.0 . . . no
C(2) C(44) H(44) 120.6 . . . no
Cl(1) C(45) Cl(2) 119(2) . . . ?
Cl(1) C(45) H(45) 104.2 . . . no
Cl(1) C(45) H(46) 105.0 . . . no
Cl(2) C(45) H(45) 109.9 . . . no
Cl(2) C(45) H(46) 110.7 . . . no
H(45) C(45) H(46) 107.8 . . . no
Cl(3) C(46) Cl(4) 105(1) . . . ?
Cl(3) C(46) H(47) 113.3 . . . no
Cl(3) C(46) H(48) 113.6 . . . no
Cl(4) C(46) H(47) 109.0 . . . no
Cl(4) C(46) H(48) 109.0 . . . no
H(47) C(46) H(48) 106.6 . . . no

loop_
_geom_bond_atom_site_label_1
_geom_bond_atom_site_label_2
_geom_bond_distance
_geom_bond_site_symmetry_1
_geom_bond_site_symmetry_2
_geom_bond_publ_flag
Ni(1) O(1) 1.86(1) . . ?
Ni(1) O(8) 1.84(1) . . ?
Ni(1) N(3) 1.81(1) . . ?
Ni(1) N(4) 1.84(1) . . ?
Ni(2) O(4) 1.85(1) . . ?
Ni(2) O(5) 1.84(1) . . ?
Ni(2) N(1) 1.89(1) . . ?
Ni(2) N(2) 1.87(1) . . ?
Cl(1) C(45) 1.64(2) . . ?
Cl(2) C(45) 1.63(2) . . ?
Cl(3) C(46) 1.75(2) . . ?
Cl(4) C(46) 1.75(2) . . ?
O(1) C(1) 1.31(2) . . ?
O(2) C(4) 1.38(2) . . ?
O(2) C(7) 1.34(2) . . ?
O(3) C(8) 1.44(2) . . ?
O(3) C(9) 1.38(2) . . ?
O(4) C(12) 1.30(2) . . ?
O(5) C(24) 1.31(2) . . ?
O(6) C(27) 1.36(2) . . ?
O(6) C(29) 1.50(2) . . ?
O(7) C(30) 1.42(2) . . ?
O(7) C(31) 1.39(2) . . ?
O(8) C(34) 1.32(2) . . ?
N(1) C(15) 1.24(2) . . ?
N(1) C(16) 1.45(2) . . ?
N(2) C(21) 1.48(2) . . ?
N(2) C(22) 1.28(2) . . ?
N(3) C(37) 1.32(2) . . ?
N(3) C(38) 1.48(1) . . ?
N(4) C(43) 1.49(2) . . ?
N(4) C(44) 1.30(2) . . ?
C(1) C(2) 1.39(2) . . ?
C(1) C(6) 1.48(2) . . ?
C(2) C(3) 1.40(2) . . ?
C(2) C(44) 1.45(2) . . ?
C(3) C(4) 1.41(2) . . ?
C(3) H(1) 0.98 . . no
C(4) C(5) 1.33(2) . . ?
C(5) C(6) 1.36(2) . . ?
C(5) H(2) 0.94 . . no
C(6) H(3) 0.96 . . no
C(7) C(8) 1.50(2) . . ?
C(7) H(4) 0.97 . . no
C(7) H(5) 0.96 . . no
C(8) H(6) 0.95 . . no
C(8) H(7) 0.97 . . no
C(9) C(10) 1.38(2) . . ?
C(9) C(14) 1.44(2) . . ?
C(10) C(11) 1.38(2) . . ?
C(10) H(8) 0.95 . . no
C(11) C(12) 1.43(2) . . ?
C(11) C(15) 1.42(2) . . ?
C(12) C(13) 1.46(2) . . ?
C(13) C(14) 1.41(2) . . ?
C(13) H(9) 0.92 . . no
C(14) H(10) 0.94 . . no
C(15) H(11) 0.94 . . no
C(16) C(17) 1.51(2) . . ?
C(16) C(21) 1.55(2) . . ?
C(16) H(12) 0.95 . . no
C(17) C(18) 1.51(2) . . ?
C(17) H(13) 0.99 . . no
C(17) H(14) 0.95 . . no
C(18) C(19) 1.54(2) . . ?
C(18) H(15) 0.96 . . no
C(18) H(16) 0.97 . . no
C(19) C(20) 1.52(2) . . ?
C(19) H(17) 0.94 . . no
C(19) H(18) 0.96 . . no
C(20) C(21) 1.52(2) . . ?
C(20) H(19) 0.95 . . no
C(20) H(20) 0.97 . . no
C(21) H(21) 0.96 . . no
C(22) C(23) 1.42(2) . . ?
C(22) H(22) 0.96 . . no
C(23) C(24) 1.41(2) . . ?
C(23) C(28) 1.43(2) . . ?
C(24) C(25) 1.39(2) . . ?
C(25) C(26) 1.35(2) . . ?
C(25) H(23) 0.93 . . no
C(26) C(27) 1.44(2) . . ?
C(26) H(24) 0.97 . . no
C(27) C(28) 1.35(2) . . ?
C(28) H(25) 0.91 . . no
C(29) C(30) 1.52(2) . . ?
C(29) H(26) 0.96 . . no
C(29) H(27) 0.93 . . no
C(30) H(28) 0.95 . . no
C(30) H(29) 0.96 . . no
C(31) C(32) 1.34(2) . . ?
C(31) C(36) 1.37(2) . . ?
C(32) C(33) 1.43(2) . . ?
C(32) H(30) 0.96 . . no
C(33) C(34) 1.39(2) . . ?
C(33) C(37) 1.43(2) . . ?
C(34) C(35) 1.38(2) . . ?
C(35) C(36) 1.32(2) . . ?
C(35) H(31) 0.99 . . no
C(36) H(32) 0.96 . . no
C(37) H(33) 0.94 . . no
C(38) C(39) 1.55(2) . . ?
C(38) C(43) 1.47(2) . . ?
C(38) H(34) 0.96 . . no
C(39) C(40) 1.55(2) . . ?
C(39) H(35) 0.96 . . no
C(39) H(36) 0.90 . . no
C(40) C(41) 1.48(2) . . ?
C(40) H(37) 0.95 . . no
C(40) H(38) 0.96 . . no
C(41) C(42) 1.54(2) . . ?
C(41) H(39) 0.93 . . no
C(41) H(40) 0.95 . . no
C(42) C(43) 1.53(2) . . ?
C(42) H(41) 0.95 . . no
C(42) H(42) 0.95 . . no
C(43) H(43) 0.93 . . no
C(44) H(44) 0.93 . . no
C(45) H(45) 0.97 . . no
C(45) H(46) 0.95 . . no
C(46) H(47) 0.97 . . no
C(46) H(48) 0.97 . . no

loop_
_geom_contact_atom_site_label_1
_geom_contact_atom_site_label_2
_geom_contact_distance
_geom_contact_site_symmetry_1
_geom_contact_site_symmetry_2
_geom_contact_publ_flag
Ni(2) C(30) 3.58(2) . 1_455 no
Cl(2) O(2) 3.52(1) . 1_665 no
Cl(2) C(8) 3.59(2) . 1_665 no
Cl(3) O(2) 3.48(1) . 1_566 no
O(1) C(45) 3.23(3) . 1_545 no
O(2) C(46) 3.28(2) . 1_544 no
O(3) C(37) 3.26(2) . 1_455 no
O(3) N(3) 3.31(2) . 1_455 no
O(4) C(46) 3.31(2) . . no
O(5) C(46) 3.16(2) . . no
O(6) C(45) 3.38(2) . 1_556 no
O(7) C(15) 3.51(2) . 1_655 no
O(7) N(1) 3.60(2) . 1_655 no
O(8) C(45) 3.35(2) . 1_545 no
O(8) C(8) 3.54(2) . 1_655 no
C(7) C(36) 3.57(2) . 1_454 no
C(9) C(37) 3.24(2) . 1_455 no
C(9) C(33) 3.36(2) . 1_455 no
C(9) C(32) 3.57(2) . 1_455 no
C(10) C(32) 3.34(1) . 1_455 no
C(10) C(33) 3.46(2) . 1_455 no
C(11) C(32) 3.40(2) . 1_455 no
C(11) C(31) 3.44(2) . 1_455 no
C(14) C(37) 3.50(2) . 1_455 no
C(14) C(29) 3.58(2) . 1_454 no
C(15) C(31) 3.55(2) . 1_455 no

loop_
_geom_torsion_atom_site_label_1
_geom_torsion_atom_site_label_2
_geom_torsion_atom_site_label_3
_geom_torsion_atom_site_label_4
_geom_torsion_site_symmetry_1
_geom_torsion_site_symmetry_2
_geom_torsion_site_symmetry_3
_geom_torsion_site_symmetry_4
_geom_torsion
_geom_torsion_publ_flag
Ni(1) O(1) C(1) C(2) . . . . 7(2) no
Ni(1) O(1) C(1) C(6) . . . . 173(1) no
Ni(1) O(8) C(34) C(33) . . . . 0(2) no
Ni(1) O(8) C(34) C(35) . . . . 176(1) no
Ni(1) N(3) C(37) C(33) . . . . 1(2) no
Ni(1) N(3) C(38) C(39) . . . . 164.9(9) no
Ni(1) N(3) C(38) C(43) . . . . 38(1) no
Ni(1) N(4) C(43) C(38) . . . . 34(1) no
Ni(1) N(4) C(43) C(42) . . . . 160.5(9) no
Ni(1) N(4) C(44) C(2) . . . . 0(2) no
Ni(2) O(4) C(12) C(11) . . . . 5(2) no
Ni(2) O(4) C(12) C(13) . . . . 176(1) no
Ni(2) O(5) C(24) C(23) . . . . 16(2) no
Ni(2) O(5) C(24) C(25) . . . . 162(1) no
Ni(2) N(1) C(15) C(11) . . . . 0(3) no
Ni(2) N(1) C(16) C(17) . . . . 161.3(9) no
Ni(2) N(1) C(16) C(21) . . . . 37(1) no
Ni(2) N(2) C(21) C(16) . . . . 39(1) no
Ni(2) N(2) C(21) C(20) . . . . 163(1) no
Ni(2) N(2) C(22) C(23) . . . . 4(2) no
O(1) Ni(1) O(8) C(34) . . . . 175(1) no
O(1) Ni(1) N(3) C(37) . . . . 66(9) no
O(1) Ni(1) N(3) C(38) . . . . 109(8) no
O(1) Ni(1) N(4) C(43) . . . . 172.2(9) no
O(1) Ni(1) N(4) C(44) . . . . 0(1) no
O(1) C(1) C(2) C(3) . . . . 176(1) no
O(1) C(1) C(2) C(44) . . . . 7(3) no
O(1) C(1) C(6) C(5) . . . . 177(1) no
O(2) C(4) C(3) C(2) . . . . 176(2) no
O(2) C(4) C(5) C(6) . . . . 175(1) no
O(2) C(7) C(8) O(3) . . . . 110(2) no
O(3) C(9) C(10) C(11) . . . . 176(2) no
O(3) C(9) C(14) C(13) . . . . 175(1) no
O(4) Ni(2) O(5) C(24) . . . . 163(2) no
O(4) Ni(2) N(1) C(15) . . . . 5(1) no
O(4) Ni(2) N(1) C(16) . . . . 169.9(9) no
O(4) Ni(2) N(2) C(21) . . . . 110(9) no
O(4) Ni(2) N(2) C(22) . . . . 72(9) no
O(4) C(12) C(11) C(10) . . . . 177(2) no
O(4) C(12) C(11) C(15) . . . . 2(3) no
O(4) C(12) C(13) C(14) . . . . 178(1) no
O(5) Ni(2) O(4) C(12) . . . . 176(1) no
O(5) Ni(2) N(1) C(15) . . . . 110(11) no
O(5) Ni(2) N(1) C(16) . . . . 65(11) no
O(5) Ni(2) N(2) C(21) . . . . 167(1) no
O(5) Ni(2) N(2) C(22) . . . . 14(1) no
O(5) C(24) C(23) C(22) . . . . 0(3) no
O(5) C(24) C(23) C(28) . . . . 178(2) no
O(5) C(24) C(25) C(26) . . . . 175(2) no
O(6) C(27) C(26) C(25) . . . . 177(1) no
O(6) C(27) C(28) C(23) . . . . 174(2) no
O(6) C(29) C(30) O(7) . . . . 104(2) no
O(7) C(31) C(32) C(33) . . . . 176(1) no
O(7) C(31) C(36) C(35) . . . . 177(1) no
O(8) Ni(1) O(1) C(1) . . . . 176(1) no
O(8) Ni(1) N(3) C(37) . . . . 9(1) no
O(8) Ni(1) N(3) C(38) . . . . 165.8(9) no
O(8) Ni(1) N(4) C(43) . . . . 78(30) no
O(8) Ni(1) N(4) C(44) . . . . 94(30) no
O(8) C(34) C(33) C(32) . . . . 180(1) no
O(8) C(34) C(33) C(37) . . . . 11(2) no
O(8) C(34) C(35) C(36) . . . . 179(1) no
N(1) Ni(2) O(4) C(12) . . . . 7(1) no
N(1) Ni(2) O(5) C(24) . . . . 58(11) no
N(1) Ni(2) N(2) C(21) . . . . 16.1(9) no
N(1) Ni(2) N(2) C(22) . . . . 162(1) no
N(1) C(15) C(11) C(10) . . . . 179(2) no
N(1) C(15) C(11) C(12) . . . . 4(3) no
N(1) C(16) C(17) C(18) . . . . 176(1) no
N(1) C(16) C(21) N(2) . . . . 48(1) no
N(1) C(16) C(21) C(20) . . . . 175(1) no
N(2) Ni(2) O(4) C(12) . . . . 119(9) no
N(2) Ni(2) O(5) C(24) . . . . 20(1) no
N(2) Ni(2) N(1) C(15) . . . . 172(1) no
N(2) Ni(2) N(1) C(16) . . . . 13(1) no
N(2) C(21) C(16) C(17) . . . . 176(1) no
N(2) C(21) C(20) C(19) . . . . 178(1) no
N(2) C(22) C(23) C(24) . . . . 6(3) no
N(2) C(22) C(23) C(28) . . . . 171(2) no
N(3) Ni(1) O(1) C(1) . . . . 127(8) no
N(3) Ni(1) O(8) C(34) . . . . 9(1) no
N(3) Ni(1) N(4) C(43) . . . . 11(1) no
N(3) Ni(1) N(4) C(44) . . . . 176(1) no
N(3) C(37) C(33) C(32) . . . . 180(1) no
N(3) C(37) C(33) C(34) . . . . 11(2) no
N(3) C(38) C(39) C(40) . . . . 177(1) no
N(3) C(38) C(43) N(4) . . . . 44(1) no
N(3) C(38) C(43) C(42) . . . . 173(1) no
N(4) Ni(1) O(1) C(1) . . . . 3(1) no
N(4) Ni(1) O(8) C(34) . . . . 80(30) no
N(4) Ni(1) N(3) C(37) . . . . 170(1) no
N(4) Ni(1) N(3) C(38) . . . . 15.4(9) no
N(4) C(43) C(38) C(39) . . . . 174(1) no
N(4) C(43) C(42) C(41) . . . . 178(1) no
N(4) C(44) C(2) C(1) . . . . 3(2) no
N(4) C(44) C(2) C(3) . . . . 173(1) no
C(1) C(2) C(3) C(4) . . . . 0(3) no
C(1) C(6) C(5) C(4) . . . . 2(3) no
C(2) C(1) C(6) C(5) . . . . 4(2) no
C(2) C(3) C(4) C(5) . . . . 5(2) no
C(2) C(44) N(4) C(43) . . . . 172(1) no
C(3) C(2) C(1) C(6) . . . . 5(2) no
C(3) C(4) O(2) C(7) . . . . 34(2) no
C(3) C(4) C(5) C(6) . . . . 6(2) no
C(4) O(2) C(7) C(8) . . . . 62(2) no
C(4) C(3) C(2) C(44) . . . . 170(1) no
C(5) C(4) O(2) C(7) . . . . 147(2) no
C(6) C(1) C(2) C(44) . . . . 173(1) no
C(7) C(8) O(3) C(9) . . . . 109(2) no
C(8) O(3) C(9) C(10) . . . . 5(2) no
C(8) O(3) C(9) C(14) . . . . 178(1) no
C(9) C(10) C(11) C(12) . . . . 4(3) no
C(9) C(10) C(11) C(15) . . . . 179(1) no
C(9) C(14) C(13) C(12) . . . . 0(2) no
C(10) C(9) C(14) C(13) . . . . 1(2) no
C(10) C(11) C(12) C(13) . . . . 3(2) no
C(11) C(10) C(9) C(14) . . . . 3(2) no
C(11) C(12) C(13) C(14) . . . . 1(2) no
C(11) C(15) N(1) C(16) . . . . 174(1) no
C(13) C(12) C(11) C(15) . . . . 177(2) no
C(15) N(1) C(16) C(17) . . . . 24(2) no
C(15) N(1) C(16) C(21) . . . . 148(1) no
C(16) C(17) C(18) C(19) . . . . 55(2) no
C(16) C(21) N(2) C(22) . . . . 139(1) no
C(16) C(21) C(20) C(19) . . . . 57(1) no
C(17) C(16) C(21) C(20) . . . . 56(1) no
C(17) C(18) C(19) C(20) . . . . 56(2) no
C(18) C(17) C(16) C(21) . . . . 54(1) no
C(18) C(19) C(20) C(21) . . . . 57(1) no
C(20) C(21) N(2) C(22) . . . . 15(2) no
C(21) N(2) C(22) C(23) . . . . 177(1) no
C(22) C(23) C(24) C(25) . . . . 178(2) no
C(22) C(23) C(28) C(27) . . . . 175(1) no
C(23) C(24) C(25) C(26) . . . . 4(2) no
C(23) C(28) C(27) C(26) . . . . 3(2) no
C(24) C(23) C(28) C(27) . . . . 2(2) no
C(24) C(25) C(26) C(27) . . . . 4(2) no
C(25) C(24) C(23) C(28) . . . . 1(2) no
C(25) C(26) C(27) C(28) . . . . 0(2) no
C(26) C(27) O(6) C(29) . . . . 150(1) no
C(27) O(6) C(29) C(30) . . . . 68(2) no
C(28) C(27) O(6) C(29) . . . . 27(2) no
C(29) C(30) O(7) C(31) . . . . 106(2) no
C(30) O(7) C(31) C(32) . . . . 2(2) no
C(30) O(7) C(31) C(36) . . . . 176(1) no
C(31) C(32) C(33) C(34) . . . . 6(2) no
C(31) C(32) C(33) C(37) . . . . 175(1) no
C(31) C(36) C(35) C(34) . . . . 4(3) no
C(32) C(31) C(36) C(35) . . . . 6(2) no
C(32) C(33) C(34) C(35) . . . . 4(2) no
C(33) C(32) C(31) C(36) . . . . 7(2) no
C(33) C(34) C(35) C(36) . . . . 3(3) no
C(33) C(37) N(3) C(38) . . . . 173(1) no
C(35) C(34) C(33) C(37) . . . . 173(2) no
C(37) N(3) C(38) C(39) . . . . 20(2) no
C(37) N(3) C(38) C(43) . . . . 147(1) no
C(38) C(39) C(40) C(41) . . . . 54(1) no
C(38) C(43) N(4) C(44) . . . . 152(1) no
C(38) C(43) C(42) C(41) . . . . 55(1) no
C(39) C(38) C(43) C(42) . . . . 57(1) no
C(39) C(40) C(41) C(42) . . . . 55(2) no
C(40) C(39) C(38) C(43) . . . . 54(1) no
C(40) C(41) C(42) C(43) . . . . 54(2) no
C(42) C(43) N(4) C(44) . . . . 26(2) no
